data_4002400
loop_
_publ_author_name
'Knee, C.S.'
'Eriksson, S.G.'
'Khan, N.'
'Svensson, G.'
'Lindberg, F.'
'Svedlindh, P.'
'Boerjesson, L.'
'Rundloef, H.'

_publ_section_title
;
 Influence of oxygen defects on the structure and magnetic properties of
 Sr(1-x)Bi(x) Co O(3-y) (0.1 <= x <= 0.2) supercell perovskites
;
_journal_name_full 'Chemistry of Materials (1,1989-)'
_journal_page_first 1354
_journal_page_last 1364
_journal_volume 18
_journal_year 2006
_chemical_formula_sum 'Bi0.145 Co O2.736 Sr0.855'
_chemical_name_systematic 'Sr0.855 Bi0.145 Co O2.736'
_space_group_IT_number 221
_symmetry_space_group_name_Hall '-P 4 2 3'
_symmetry_space_group_name_H-M 'P m -3 m'
_cell_angle_alpha 90
_cell_angle_beta 90
_cell_angle_gamma 90
_cell_formula_units_Z 1
_cell_length_a 3.8534
_cell_length_b 3.8534
_cell_length_c 3.8534
_cell_volume 57.218
_citation_journal_id_ASTM CMATEX
_cod_data_source_file Knee_CMATEX_2006_817.cif
_cod_data_source_block Bi0.145Co1O2.736Sr0.855
_cod_original_cell_volume 57.21795
_cod_original_formula_sum 'Bi0.145 Co1 O2.736 Sr0.855'
_cod_database_code 4002400

loop_
_symmetry_equiv_pos_as_xyz
x,y,z
-y,x,z
-x,-y,z
y,-x,z
x,-y,-z
y,x,-z
-x,y,-z
-y,-x,-z
z,x,y
-x,z,y
-z,-x,y
x,-z,y
z,-x,-y
x,z,-y
-z,x,-y
-x,-z,-y
y,z,x
y,-z,-x
z,y,-x
-y,z,-x
-z,-y,-x
-y,-z,x
z,-y,x
-z,y,x
-x,-y,-z
y,-x,-z
x,y,-z
-y,x,-z
-x,y,z
-y,-x,z
x,-y,z
y,x,z
-z,-x,-y
x,-z,-y
z,x,-y
-x,z,-y
-z,x,y
-x,-z,y
z,-x,y
x,z,y
-y,-z,-x
-y,z,x
-z,-y,x
y,-z,x
z,y,x
y,z,-x
-z,y,-x
z,-y,-x

loop_
_atom_site_label
_atom_site_type_symbol
_atom_site_fract_x
_atom_site_fract_y
_atom_site_fract_z
_atom_site_occupancy
_atom_site_U_iso_or_equiv
O1 O-2 0 0 0.5 0.912 0.0
Bi1 Bi+3 0.5 0.5 0.5 0.145 0.0
Co1 Co+3 0 0 0 1 0.0
Sr1 Sr+2 0.5 0.5 0.5 0.855 0.0
